data_2011212
loop_
_publ_author_name
'Casas, Jos\'e S.'
'Garc\'ia-Mart\'inez, Emilia'
'Garc\'ia-Tasende, Soledad'
'S\'anchez, Agust\'in'
'Sordo, Jos\'e'
'V\'azquez-L\'opez, Ezequiel M.'
'Vidarte, Mar\'ia Jos\'e'

_publ_section_title
;
 Dichlorobis(3,5-dimethylpyrazole-<i>N</i>^2^)methylphenyltin(IV)
;
_journal_issue 8
_journal_name_full 'Acta Crystallographica Section C'
_journal_page_first 932
_journal_page_last 933
_journal_paper_doi 10.1107/S0108270100007058
_journal_volume 56
_journal_year 2000
_chemical_formula_iupac '[SnCl2 (CH3 )(C6 H5 )(C5 H8 N2 )2 ]'
_chemical_formula_moiety 'C17 H24 Cl2 N4 Sn'
_chemical_formula_sum 'C17 H24 Cl2 N4 Sn'
_chemical_formula_weight 473.99
_chemical_melting_point 457
_chemical_name_systematic
;
 ?
;
_space_group_IT_number 15
_symmetry_cell_setting monoclinic
_symmetry_space_group_name_Hall '-C 2yc'
_symmetry_space_group_name_H-M 'C 1 2/c 1'
_audit_creation_method SHELXL-97
_cell_angle_alpha 90
_cell_angle_beta 95.982(10)
_cell_angle_gamma 90
_cell_formula_units_Z 4
_cell_length_a 15.590(2)
_cell_length_b 10.889(2)
_cell_length_c 11.8700(10)
_cell_measurement_reflns_used 25
_cell_measurement_temperature 293(2)
_cell_measurement_theta_max 36.40
_cell_measurement_theta_min 17.62
_cell_volume 2004.1(5)
_computing_cell_refinement 'CAD4-Express Software'
_computing_data_collection 'CAD4-Express Software (Nonius, 1994)'
_computing_data_reduction 'HELENA (Spek, 1993)'
_computing_molecular_graphics 'ZORTEP (Zolsnai & Huttner, 1997)'
_computing_publication_material SHELXL97
_computing_structure_refinement 'SHELXL97 (Sheldrick, 1997)'
_computing_structure_solution 'SHELXS97 (Sheldrick, 1997)'
_diffrn_ambient_temperature 293(2)
_diffrn_measured_fraction_theta_full .473
_diffrn_measured_fraction_theta_max .473
_diffrn_measurement_device_type 'Enraf Nonius MACH3'
_diffrn_measurement_method '\w scans'
_diffrn_radiation_monochromator graphite
_diffrn_radiation_source 'fine-focus sealed tube'
_diffrn_radiation_type MoK\a
_diffrn_radiation_wavelength .71073
_diffrn_reflns_av_R_equivalents .0164
_diffrn_reflns_av_sigmaI/netI .0436
_diffrn_reflns_limit_h_max 19
_diffrn_reflns_limit_h_min -19
_diffrn_reflns_limit_k_max 0
_diffrn_reflns_limit_k_min -13
_diffrn_reflns_limit_l_max 0
_diffrn_reflns_limit_l_min -14
_diffrn_reflns_number 2131
_diffrn_reflns_theta_full 26.28
_diffrn_reflns_theta_max 26.28
_diffrn_reflns_theta_min 2.63
_diffrn_standards_decay_% <1
_diffrn_standards_interval_time 120
_diffrn_standards_number 3
_exptl_absorpt_coefficient_mu 1.548
_exptl_absorpt_correction_T_max .8010
_exptl_absorpt_correction_T_min .6983
_exptl_absorpt_correction_type '\y-scan (North et al., 1968)'
_exptl_crystal_colour colourless
_exptl_crystal_density_diffrn 1.571
_exptl_crystal_density_method 'not measured'
_exptl_crystal_description Prism
_exptl_crystal_F_000 952
_exptl_crystal_size_max .25
_exptl_crystal_size_mid .25
_exptl_crystal_size_min .15
_refine_diff_density_max .38
_refine_diff_density_min -.27
_refine_ls_extinction_method none
_refine_ls_goodness_of_fit_ref 1.020
_refine_ls_hydrogen_treatment constr
_refine_ls_matrix_type full
_refine_ls_number_parameters 114
_refine_ls_number_reflns 2028
_refine_ls_number_restraints 0
_refine_ls_restrained_S_all 1.020
_refine_ls_R_factor_all .0516
_refine_ls_R_factor_gt .0273
_refine_ls_shift/su_max <0.001
_refine_ls_shift/su_mean .000
_refine_ls_structure_factor_coef Fsqd
_refine_ls_weighting_details 'w = 1/[\s^2^(Fo^2^)+(0.0211P)^2^+1.9268P] where P=(Fo^2^+2Fc^2^)/3'
_refine_ls_weighting_scheme calc
_refine_ls_wR_factor_ref .0626
_reflns_number_gt 1617
_reflns_number_total 2028
_reflns_threshold_expression >2\s(I)
_cod_data_source_file gg1001.cif
_cod_data_source_block I
_cod_depositor_comments
;
The following automatic conversions were performed:
'_symmetry_cell_setting' value 'Monoclinic' changed to 'monoclinic'
according to '/home/saulius/struct/CIF-dictionaries/cif_core.dic'
dictionary named 'cif_core.dic' version 2.4.1 from 2010-06-29.

Automatic conversion script
Id: cif_fix_enum 1527 2010-12-29 10:47:43Z saulius 

The following automatic conversions were performed:

'_symmetry_cell_setting' value 'Monoclinic' changed to 'monoclinic'
according to /home/saulius/struct/CIF-dictionaries/cif_core.dic
dictionary named 'cif_core.dic' version 2.4.1 from 2010-06-29.

Automatic conversion script
Id: cif_fix_values 1715 2011-07-08 13:25:40Z adriana 

The following automatic conversions were performed:

'_refine_ls_weighting_scheme' value 'calc w =
1/[\s^2^(Fo^2^)+(0.0211P)^2^+1.9268P] where P=(Fo^2^+2Fc^2^)/3' was
changed to 'calc'. New tag '_refine_ls_weighting_details' was
created. The value of the new tag was set to 'w =
1/[\s^2^(Fo^2^)+(0.0211P)^2^+1.9268P] where P=(Fo^2^+2Fc^2^)/3'.

Automatic conversion script
Id: cif_fix_values 3143 2015-03-26 13:38:13Z robertas 
;
_cod_original_sg_symbol_H-M 'C 2/c'
_cod_database_code 2011212
_cod_database_fobs_code 2011212

loop_
_symmetry_equiv_pos_as_xyz
'x, y, z'
'-x, y, -z+1/2'
'x+1/2, y+1/2, z'
'-x+1/2, y+1/2, -z+1/2'
'-x, -y, -z'
'x, -y, z-1/2'
'-x+1/2, -y+1/2, -z'
'x+1/2, -y+1/2, z-1/2'

loop_
_atom_site_label
_atom_site_fract_x
_atom_site_fract_y
_atom_site_fract_z
_atom_site_U_iso_or_equiv
_atom_site_adp_type
_atom_site_calc_flag
_atom_site_refinement_flags
_atom_site_occupancy
_atom_site_disorder_assembly
_atom_site_disorder_group
_atom_site_type_symbol
Sn1 .0000 .16014(3) .2500 .03192(10) Uani d S 1 . . Sn
Cl1 -.05689(5) .15652(9) .03840(6) .0462(2) Uani d . 1 . . Cl
C1 .0000 -.0352(4) .2500 .0511(13) Uani d S 1 . . C
H1A -.0409 -.0646 .2988 .077 Uiso calc PR .50 . . H
H1B .0565 -.0646 .2768 .077 Uiso calc PR .50 . . H
H1C -.0156 -.0646 .1744 .077 Uiso calc PR .50 . . H
N1 .13773(16) .1588(3) .1848(2) .0404(6) Uani d . 1 . . N
N2 .15010(17) .0881(3) .0931(2) .0409(7) Uani d . 1 . . N
H2 .1100 .0457 .0560 .049 Uiso calc R 1 . . H
C3 .2313(2) .0920(3) .0675(3) .0440(8) Uani d . 1 . . C
C4 .2740(2) .1671(4) .1463(3) .0547(9) Uani d . 1 . . C
H4 .3322 .1875 .1512 .066 Uiso calc R 1 . . H
C5 .2152(2) .2074(3) .2178(3) .0415(8) Uani d . 1 . . C
C6 .2280(3) .2935(4) .3163(3) .0609(11) Uani d . 1 . . C
H6A .2038 .3721 .2946 .091 Uiso calc R 1 . . H
H6B .2885 .3024 .3394 .091 Uiso calc R 1 . . H
H6C .1998 .2612 .3780 .091 Uiso calc R 1 . . H
C7 .2610(3) .0230(4) -.0297(4) .0665(12) Uani d . 1 . . C
H7A .2567 -.0636 -.0161 .100 Uiso calc R 1 . . H
H7B .3199 .0439 -.0376 .100 Uiso calc R 1 . . H
H7C .2255 .0441 -.0979 .100 Uiso calc R 1 . . H
C11 .0000 .3563(4) .2500 .0329(10) Uani d S 1 . . C
C12 .0270(2) .4211(3) .1598(3) .0436(8) Uani d . 1 . . C
H12 .0451 .3788 .0984 .052 Uiso calc R 1 . . H
C13 .0275(2) .5477(3) .1598(4) .0540(10) Uani d . 1 . . C
H13 .0463 .5904 .0991 .065 Uiso calc R 1 . . H
C14 .0000 .6109(5) .2500 .0584(16) Uani d S 1 . . C
H14 .0000 .6963 .2500 .070 Uiso calc SR 1 . . H

loop_
_atom_site_aniso_label
_atom_site_aniso_U_11
_atom_site_aniso_U_22
_atom_site_aniso_U_33
_atom_site_aniso_U_12
_atom_site_aniso_U_13
_atom_site_aniso_U_23
Sn1 .04015(18) .02860(16) .02741(16) .000 .00539(12) .000
Cl1 .0573(5) .0467(5) .0332(4) -.0007(4) -.0014(4) -.0070(4)
C1 .078(4) .028(3) .050(3) .000 .023(3) .000
N1 .0421(14) .0448(15) .0351(14) -.0031(14) .0077(11) -.0057(14)
N2 .0414(16) .0420(16) .0404(16) -.0029(13) .0088(13) -.0089(13)
C3 .047(2) .0356(19) .052(2) .0027(16) .0167(17) .0049(17)
C4 .0350(17) .059(2) .071(3) -.0023(19) .0077(17) .012(2)
C5 .0442(19) .0370(17) .0421(19) -.0055(15) -.0017(15) .0064(15)
C6 .067(3) .062(2) .052(2) -.021(2) -.002(2) -.005(2)
C7 .077(3) .057(3) .073(3) .010(2) .044(2) .002(2)
C11 .036(2) .030(2) .032(2) .000 -.0009(18) .000
C12 .050(2) .0407(19) .040(2) -.0004(16) .0052(16) .0037(16)
C13 .054(2) .042(2) .065(3) -.0053(17) .005(2) .0161(19)
C14 .051(3) .028(2) .093(5) .000 -.008(3) .000

loop_
_atom_type_symbol
_atom_type_description
_atom_type_scat_dispersion_real
_atom_type_scat_dispersion_imag
_atom_type_scat_source
C C .0033 .0016 'International Tables Vol C Tables 4.2.6.8 and 6.1.1.4'
H H .0000 .0000 'International Tables Vol C Tables 4.2.6.8 and 6.1.1.4'
N N .0061 .0033 'International Tables Vol C Tables 4.2.6.8 and 6.1.1.4'
Cl Cl .1484 .1585 'International Tables Vol C Tables 4.2.6.8 and 6.1.1.4'
Sn Sn -.6537 1.4246 'International Tables Vol C Tables 4.2.6.8 and 6.1.1.4'

loop_
_geom_angle_atom_site_label_1
_geom_angle_atom_site_label_2
_geom_angle_atom_site_label_3
_geom_angle_site_symmetry_1
_geom_angle_site_symmetry_3
_geom_angle
_geom_angle_publ_flag
C1 Sn1 C11 . . 180.0 y
C1 Sn1 N1 . 2 89.64(7) ?
C11 Sn1 N1 . 2 90.36(7) ?
C1 Sn1 N1 . . 89.64(7) y
C11 Sn1 N1 . . 90.36(7) y
N1 Sn1 N1 2 . 179.28(14) y
C1 Sn1 Cl1 . . 89.12(2) y
C11 Sn1 Cl1 . . 90.88(2) y
N1 Sn1 Cl1 2 . 95.00(7) ?
N1 Sn1 Cl1 . . 84.99(7) y
C1 Sn1 Cl1 . 2 89.12(2) ?
C11 Sn1 Cl1 . 2 90.88(2) ?
N1 Sn1 Cl1 2 2 84.99(7) ?
N1 Sn1 Cl1 . 2 95.00(7) ?
Cl1 Sn1 Cl1 . 2 178.24(4) y
Sn1 C1 H1A . . 109.5 ?
Sn1 C1 H1B . . 109.5 ?
H1A C1 H1B . . 109.5 ?
Sn1 C1 H1C . . 109.5 ?
H1A C1 H1C . . 109.5 ?
H1B C1 H1C . . 109.5 ?
C5 N1 N2 . . 105.0(3) ?
C5 N1 Sn1 . . 136.6(2) ?
N2 N1 Sn1 . . 118.37(19) ?
C3 N2 N1 . . 112.4(3) ?
C3 N2 H2 . . 123.8 ?
N1 N2 H2 . . 123.8 ?
N2 C3 C4 . . 105.6(3) ?
N2 C3 C7 . . 122.7(3) ?
C4 C3 C7 . . 131.7(3) ?
C3 C4 C5 . . 107.7(3) ?
C3 C4 H4 . . 126.2 ?
C5 C4 H4 . . 126.2 ?
N1 C5 C4 . . 109.3(3) ?
N1 C5 C6 . . 121.3(3) ?
C4 C5 C6 . . 129.4(3) ?
C5 C6 H6A . . 109.5 ?
C5 C6 H6B . . 109.5 ?
H6A C6 H6B . . 109.5 ?
C5 C6 H6C . . 109.5 ?
H6A C6 H6C . . 109.5 ?
H6B C6 H6C . . 109.5 ?
C3 C7 H7A . . 109.5 ?
C3 C7 H7B . . 109.5 ?
H7A C7 H7B . . 109.5 ?
C3 C7 H7C . . 109.5 ?
H7A C7 H7C . . 109.5 ?
H7B C7 H7C . . 109.5 ?
C12 C11 C12 2 . 118.7(4) ?
C12 C11 Sn1 2 . 120.7(2) ?
C12 C11 Sn1 . . 120.7(2) ?
C13 C12 C11 . . 120.8(4) ?
C13 C12 H12 . . 119.6 ?
C11 C12 H12 . . 119.6 ?
C14 C13 C12 . . 119.8(4) ?
C14 C13 H13 . . 120.1 ?
C12 C13 H13 . . 120.1 ?
C13 C14 C13 . 2 120.1(5) ?
C13 C14 H14 . . 119.9 ?
C13 C14 H14 2 . 119.9 ?

loop_
_geom_bond_atom_site_label_1
_geom_bond_atom_site_label_2
_geom_bond_site_symmetry_2
_geom_bond_distance
_geom_bond_publ_flag
Sn1 C1 . 2.127(5) y
Sn1 C11 . 2.135(4) y
Sn1 N1 2 2.357(3) ?
Sn1 N1 . 2.357(3) y
Sn1 Cl1 . 2.5753(8) y
Sn1 Cl1 2 2.5753(8) ?
C1 H1A . .9600 ?
C1 H1B . .9600 ?
C1 H1C . .9600 ?
N1 C5 . 1.339(4) ?
N1 N2 . 1.363(4) ?
N2 C3 . 1.334(4) ?
N2 H2 . .8600 ?
C3 C4 . 1.363(5) ?
C3 C7 . 1.490(5) ?
C4 C5 . 1.384(5) ?
C4 H4 . .9300 ?
C5 C6 . 1.495(5) ?
C6 H6A . .9600 ?
C6 H6B . .9600 ?
C6 H6C . .9600 ?
C7 H7A . .9600 ?
C7 H7B . .9600 ?
C7 H7C . .9600 ?
C11 C12 2 1.385(4) ?
C11 C12 . 1.385(4) ?
C12 C13 . 1.378(5) ?
C12 H12 . .9300 ?
C13 C14 . 1.378(5) ?
C13 H13 . .9300 ?
C14 C13 2 1.378(5) ?
C14 H14 . .9300 ?

loop_
_geom_hbond_atom_site_label_D
_geom_hbond_atom_site_label_H
_geom_hbond_atom_site_label_A
_geom_hbond_site_symmetry_A
_geom_hbond_distance_DH
_geom_hbond_distance_HA
_geom_hbond_distance_DA
_geom_hbond_angle_DHA
_geom_hbond_publ_flag
C12 H12 N1 . .93 2.93 3.335(4) 108 y
C12 H12 Cl1 . .93 2.94 3.420(4) 113 y
N2 H2 Cl1 . .86 2.86 3.310(3) 115 y
C6 H6C Cl1 2 .96 2.78 3.643(4) 151 y
N2 H2 Cl1 5 .86 2.57 3.342(3) 150 y
C7 H7A Cl1 5 .96 3.26 3.726(4) 112 y

loop_
_geom_torsion_atom_site_label_1
_geom_torsion_atom_site_label_2
_geom_torsion_atom_site_label_3
_geom_torsion_atom_site_label_4
_geom_torsion_site_symmetry_1
_geom_torsion_site_symmetry_4
_geom_torsion
C1 Sn1 N1 C5 . . -125.5(3)
C11 Sn1 N1 C5 . . 54.5(3)
N1 Sn1 N1 C5 2 . -125.5(3)
Cl1 Sn1 N1 C5 . . 145.3(3)
Cl1 Sn1 N1 C5 2 . -36.5(3)
C1 Sn1 N1 N2 . . 50.3(2)
C11 Sn1 N1 N2 . . -129.7(2)
N1 Sn1 N1 N2 2 . 50.3(2)
Cl1 Sn1 N1 N2 . . -38.8(2)
Cl1 Sn1 N1 N2 2 . 139.4(2)
C5 N1 N2 C3 . . -.7(4)
Sn1 N1 N2 C3 . . -177.8(2)
N1 N2 C3 C4 . . .8(4)
N1 N2 C3 C7 . . -179.7(3)
N2 C3 C4 C5 . . -.5(4)
C7 C3 C4 C5 . . 180.0(4)
N2 N1 C5 C4 . . .3(4)
Sn1 N1 C5 C4 . . 176.6(3)
N2 N1 C5 C6 . . 178.9(3)
Sn1 N1 C5 C6 . . -4.8(5)
C3 C4 C5 N1 . . .1(4)
C3 C4 C5 C6 . . -178.3(4)
C1 Sn1 C11 C12 . 2 6E1(10)
N1 Sn1 C11 C12 2 2 44.36(18)
N1 Sn1 C11 C12 . 2 -135.64(18)
Cl1 Sn1 C11 C12 . 2 139.36(17)
Cl1 Sn1 C11 C12 2 2 -40.64(17)
C1 Sn1 C11 C12 . . -12E1(10)
N1 Sn1 C11 C12 2 . -135.64(18)
N1 Sn1 C11 C12 . . 44.36(18)
Cl1 Sn1 C11 C12 . . -40.64(17)
Cl1 Sn1 C11 C12 2 . 139.36(17)
C12 C11 C12 C13 2 . .3(3)
Sn1 C11 C12 C13 . . -179.7(3)
C11 C12 C13 C14 . . -.6(5)
C12 C13 C14 C13 . 2 .3(3)
